data_5000023
loop_
_publ_author_name
'Brock, C. P.'
'Kuo, M. S.'
'Levy, H. A.'

_publ_section_title
;
 4,4'-Dichlorobiphenyl: crystal packing in para-substituted biphenyls
;
_journal_issue 3
_journal_name_full 'Acta Crystallographica Section B'
_journal_page_first 981
_journal_page_last 985
_journal_paper_doi 10.1107/S0567740878004586
_journal_volume 34
_journal_year 1978
_chemical_formula_sum 'C12 H8 Cl2'
_space_group_IT_number 14
_symmetry_cell_setting monoclinic
_symmetry_space_group_name_Hall '-P 2yn'
_symmetry_space_group_name_H-M 'P 1 21/n 1'
_cell_angle_alpha 90
_cell_angle_beta 96.23(3)
_cell_angle_gamma 90
_cell_formula_units_Z 8
_cell_length_a 15.780(4)
_cell_length_b 13.740(4)
_cell_length_c 9.682(3)
_cod_original_sg_symbol_H-M 'P 21/n'
_cod_database_code 5000023

loop_
_symmetry_equiv_pos_site_id
_symmetry_equiv_pos_as_xyz
1 x,y,z
2 1/2-x,1/2+y,1/2-z
3 -x,-y,-z
4 -1/2+x,-1/2-y,-1/2+z

loop_
_atom_site_label
_atom_site_type_symbol
_atom_site_fract_x
_atom_site_fract_y
_atom_site_fract_z
_atom_site_attached_hydrogens
Cl1 Cl 0.10660 -0.17110 0.09300 0
Cl2 Cl 0.15270 0.59160 0.14620 0
Cl3 Cl 0.10720 0.07930 -0.41490 0
Cl4 Cl 0.13970 0.84170 -0.33770 0
C11 C 0.12200 0.15680 0.10340 0
C12 C 0.06810 0.10640 0.18290 1
C13 C 0.06300 0.00570 0.17990 1
C14 C 0.11100 -0.04500 0.09360 0
C15 C 0.16360 0.00230 0.01230 1
C16 C 0.16910 0.10250 0.01870 1
C21 C 0.12920 0.26460 0.11180 0
C22 C 0.05830 0.32230 0.12470 1
C23 C 0.06510 0.42260 0.13410 1
C24 C 0.14330 0.46520 0.13190 0
C25 C 0.21460 0.41100 0.11940 1
C26 C 0.20750 0.31010 0.10830 1
C31 C 0.12420 0.40680 -0.37780 0
C32 C 0.10030 0.34980 -0.26950 1
C33 C 0.09390 0.25000 -0.28000 1
C34 C 0.11460 0.20510 -0.39950 0
C35 C 0.13930 0.25860 -0.50820 1
C36 C 0.14380 0.35830 -0.49580 1
C41 C 0.12730 0.51410 -0.36760 0
C42 C 0.16120 0.56070 -0.24620 1
C43 C 0.16560 0.65970 -0.23540 1
C44 C 0.13450 0.71430 -0.34780 0
C45 C 0.10030 0.67290 -0.46980 1
C46 C 0.09770 0.57240 -0.47980 1

loop_
_atom_type_symbol
_atom_type_radius_bond
C 0.68
Cl 0.99
